data_4118389
loop_
_publ_author_name
'Yi-Feng Wang'
'Hui Chen'
'Xu Zhu'
'Shunsuke Chiba'

_publ_contact_author
;
Dr Shunsuke Chiba
Division of Chemistry and Biological Chemistry
School of Physical and Mathematical Sciences
Nanyang Technological University
21 Nanyang Link
Singapore 637371
Singapore
;
_publ_contact_author_email shunsuke@ntu.edu.sg
_publ_contact_author_fax '+65 6791 1961'
_publ_contact_author_phone '+65 6513 8013'
_publ_section_title
;
 Copper-Catalyzed Aerobic Aliphatic C-H Oxygenation Directed by an Amidine
 Moiety
;
_journal_name_full 'Journal of the American Chemical Society'
_journal_page_first 11980
_journal_page_last 11983
_journal_paper_doi 10.1021/ja305833a
_journal_volume 134
_journal_year 2012
_chemical_formula_moiety 'C21 H17 N O'
_chemical_formula_sum 'C21 H17 N O'
_chemical_formula_weight 299.36
_chemical_name_systematic
; 
 ? 
;
_space_group_IT_number 2
_symmetry_cell_setting triclinic
_symmetry_space_group_name_Hall '-P 1'
_symmetry_space_group_name_H-M 'P -1'
_atom_sites_solution_hydrogens geom
_atom_sites_solution_primary direct
_atom_sites_solution_secondary difmap
_audit_creation_method SHELXL-97
_cell_angle_alpha 100.050(2)
_cell_angle_beta 99.953(2)
_cell_angle_gamma 90.017(2)
_cell_formula_units_Z 8
_cell_length_a 10.4455(3)
_cell_length_b 10.4752(3)
_cell_length_c 29.5012(10)
_cell_measurement_reflns_used 9962
_cell_measurement_temperature 103(2)
_cell_measurement_theta_max 31.48
_cell_measurement_theta_min 2.23
_cell_volume 3129.07(17)
_computing_cell_refinement 'Bruker SAINT'
_computing_data_collection 'Bruker APEX2'
_computing_data_reduction 'Bruker SAINT'
_computing_molecular_graphics 'Bruker SHELXTL'
_computing_publication_material 'Bruker SHELXTL'
_computing_structure_refinement 'SHELXL-97 (Sheldrick, 2008)'
_computing_structure_solution 'SHELXS-97 (Sheldrick, 2008)'
_diffrn_ambient_temperature 103(2)
_diffrn_measured_fraction_theta_full 0.998
_diffrn_measured_fraction_theta_max 0.967
_diffrn_measurement_device_type 'Bruker APEX-II CCD'
_diffrn_measurement_method '\f and \w scans'
_diffrn_radiation_monochromator graphite
_diffrn_radiation_source 'fine-focus sealed tube'
_diffrn_radiation_type MoK\a
_diffrn_radiation_wavelength 0.71073
_diffrn_reflns_av_R_equivalents 0.0450
_diffrn_reflns_av_sigmaI/netI 0.0597
_diffrn_reflns_limit_h_max 15
_diffrn_reflns_limit_h_min -15
_diffrn_reflns_limit_k_max 14
_diffrn_reflns_limit_k_min -15
_diffrn_reflns_limit_l_max 45
_diffrn_reflns_limit_l_min -44
_diffrn_reflns_number 74235
_diffrn_reflns_theta_full 30.00
_diffrn_reflns_theta_max 33.02
_diffrn_reflns_theta_min 1.98
_exptl_absorpt_coefficient_mu 0.078
_exptl_absorpt_correction_T_max 0.9710
_exptl_absorpt_correction_T_min 0.9696
_exptl_absorpt_correction_type multi-scan
_exptl_absorpt_process_details sadabs
_exptl_crystal_colour colourless
_exptl_crystal_density_diffrn 1.271
_exptl_crystal_description block
_exptl_crystal_F_000 1264
_exptl_crystal_size_max 0.40
_exptl_crystal_size_mid 0.38
_exptl_crystal_size_min 0.38
_refine_diff_density_max 0.523
_refine_diff_density_min -0.387
_refine_diff_density_rms 0.077
_refine_ls_extinction_method none
_refine_ls_goodness_of_fit_ref 1.030
_refine_ls_hydrogen_treatment constr
_refine_ls_matrix_type full
_refine_ls_number_parameters 829
_refine_ls_number_reflns 22827
_refine_ls_number_restraints 0
_refine_ls_restrained_S_all 1.030
_refine_ls_R_factor_all 0.0902
_refine_ls_R_factor_gt 0.0574
_refine_ls_shift/su_max 0.002
_refine_ls_shift/su_mean 0.000
_refine_ls_structure_factor_coef Fsqd
_refine_ls_weighting_details 'calc w=1/[\s^2^(Fo^2^)+(0.1017P)^2^+0.0366P] where P=(Fo^2^+2Fc^2^)/3'
_refine_ls_weighting_scheme calc
_refine_ls_wR_factor_gt 0.1469
_refine_ls_wR_factor_ref 0.1740
_reflns_number_gt 15836
_reflns_number_total 22827
_reflns_threshold_expression >2sigma(I)
_cod_data_source_file ja305833a_si_002.cif
_cod_data_source_block 2a
_cod_database_code 4118389

loop_
_symmetry_equiv_pos_as_xyz
'x, y, z'
'-x, -y, -z'

loop_
_atom_site_label
_atom_site_type_symbol
_atom_site_fract_x
_atom_site_fract_y
_atom_site_fract_z
_atom_site_U_iso_or_equiv
_atom_site_adp_type
_atom_site_occupancy
_atom_site_symmetry_multiplicity
_atom_site_calc_flag
_atom_site_refinement_flags
C1 C 0.57575(13) 0.31816(14) 0.45057(5) 0.0274(3) Uani 1 1 d .
H1 H 0.5352 0.3892 0.4384 0.033 Uiso 1 1 calc R
C2 C 0.53478(15) 0.27543(16) 0.48774(6) 0.0349(4) Uani 1 1 d .
H2 H 0.4670 0.3184 0.5014 0.042 Uiso 1 1 calc R
C3 C 0.59210(15) 0.17020(17) 0.50517(5) 0.0340(4) Uani 1 1 d .
H3 H 0.5641 0.1419 0.5309 0.041 Uiso 1 1 calc R
C4 C 0.68997(13) 0.10663(15) 0.48511(5) 0.0272(3) Uani 1 1 d .
H4 H 0.7281 0.0337 0.4967 0.033 Uiso 1 1 calc R
C5 C 0.73282(11) 0.14932(13) 0.44798(4) 0.0197(2) Uani 1 1 d .
H5 H 0.8001 0.1055 0.4342 0.024 Uiso 1 1 calc R
C6 C 0.67706(11) 0.25623(12) 0.43106(4) 0.0177(2) Uani 1 1 d .
C7 C 0.72485(11) 0.30867(11) 0.39381(4) 0.0154(2) Uani 1 1 d .
C8 C 0.75422(11) 0.42527(12) 0.34137(4) 0.0175(2) Uani 1 1 d .
H8A H 0.7821 0.5173 0.3529 0.021 Uiso 1 1 calc R
H8B H 0.7132 0.4151 0.3080 0.021 Uiso 1 1 calc R
C9 C 0.87253(11) 0.33527(11) 0.34758(4) 0.0142(2) Uani 1 1 d .
C10 C 0.86363(10) 0.22897(11) 0.30496(4) 0.0150(2) Uani 1 1 d .
C11 C 0.84740(11) 0.09844(12) 0.30718(5) 0.0183(2) Uani 1 1 d .
H11 H 0.8449 0.0729 0.3364 0.022 Uiso 1 1 calc R
C12 C 0.83474(12) 0.00519(13) 0.26661(5) 0.0247(3) Uani 1 1 d .
H12 H 0.8234 -0.0838 0.2683 0.030 Uiso 1 1 calc R
C13 C 0.83854(12) 0.04109(13) 0.22393(5) 0.0246(3) Uani 1 1 d .
H13 H 0.8282 -0.0228 0.1963 0.030 Uiso 1 1 calc R
C14 C 0.85758(12) 0.17113(14) 0.22151(5) 0.0231(3) Uani 1 1 d .
H14 H 0.8621 0.1960 0.1924 0.028 Uiso 1 1 calc R
C15 C 0.86992(12) 0.26389(12) 0.26172(4) 0.0192(2) Uani 1 1 d .
H15 H 0.8828 0.3525 0.2600 0.023 Uiso 1 1 calc R
C16 C 1.00482(11) 0.40630(11) 0.36227(4) 0.0155(2) Uani 1 1 d .
C17 C 1.11261(12) 0.36076(13) 0.34327(5) 0.0245(3) Uani 1 1 d .
H17 H 1.1043 0.2842 0.3202 0.029 Uiso 1 1 calc R
C18 C 1.23236(13) 0.42637(14) 0.35768(6) 0.0311(3) Uani 1 1 d .
H18 H 1.3051 0.3942 0.3444 0.037 Uiso 1 1 calc R
C19 C 1.24664(13) 0.53747(14) 0.39108(5) 0.0272(3) Uani 1 1 d .
H19 H 1.3285 0.5824 0.4006 0.033 Uiso 1 1 calc R
C20 C 1.14009(13) 0.58307(14) 0.41071(5) 0.0273(3) Uani 1 1 d .
H20 H 1.1491 0.6591 0.4340 0.033 Uiso 1 1 calc R
C21 C 1.02049(12) 0.51751(13) 0.39629(5) 0.0228(3) Uani 1 1 d .
H21 H 0.9482 0.5493 0.4099 0.027 Uiso 1 1 calc R
C22 C 0.87609(13) 0.81976(14) 0.44954(5) 0.0285(3) Uani 1 1 d .
H22 H 0.9044 0.8899 0.4368 0.034 Uiso 1 1 calc R
C23 C 0.95379(14) 0.77908(16) 0.48685(6) 0.0364(4) Uani 1 1 d .
H23 H 1.0350 0.8226 0.5001 0.044 Uiso 1 1 calc R
C24 C 0.91470(15) 0.67571(16) 0.50520(5) 0.0351(4) Uani 1 1 d .
H24 H 0.9682 0.6493 0.5312 0.042 Uiso 1 1 calc R
C25 C 0.79731(14) 0.61090(15) 0.48558(5) 0.0284(3) Uani 1 1 d .
H25 H 0.7712 0.5385 0.4976 0.034 Uiso 1 1 calc R
C26 C 0.71757(12) 0.65187(13) 0.44829(4) 0.0200(2) Uani 1 1 d .
H26 H 0.6369 0.6075 0.4349 0.024 Uiso 1 1 calc R
C27 C 0.75567(11) 0.75737(12) 0.43056(4) 0.0184(2) Uani 1 1 d .
C28 C 0.67099(10) 0.80729(11) 0.39287(4) 0.0156(2) Uani 1 1 d .
C29 C 0.58830(11) 0.91865(12) 0.33881(4) 0.0177(2) Uani 1 1 d .
H29A H 0.5978 0.9041 0.3055 0.021 Uiso 1 1 calc R
H29B H 0.5696 1.0110 0.3486 0.021 Uiso 1 1 calc R
C30 C 0.47709(10) 0.82880(11) 0.34627(4) 0.0143(2) Uani 1 1 d .
C31 C 0.36060(11) 0.90103(11) 0.36202(4) 0.0152(2) Uani 1 1 d .
C32 C 0.23357(12) 0.85478(13) 0.34492(5) 0.0222(3) Uani 1 1 d .
H32 H 0.2179 0.7764 0.3228 0.027 Uiso 1 1 calc R
C33 C 0.12892(12) 0.92198(14) 0.35985(5) 0.0290(3) Uani 1 1 d .
H33 H 0.0426 0.8897 0.3475 0.035 Uiso 1 1 calc R
C34 C 0.14988(13) 1.03504(13) 0.39237(5) 0.0256(3) Uani 1 1 d .
H34 H 0.0784 1.0810 0.4023 0.031 Uiso 1 1 calc R
C35 C 0.27588(13) 1.08108(13) 0.41040(5) 0.0254(3) Uani 1 1 d .
H35 H 0.2911 1.1584 0.4331 0.030 Uiso 1 1 calc R
C36 C 0.38023(12) 1.01437(13) 0.39536(4) 0.0211(2) Uani 1 1 d .
H36 H 0.4664 1.0466 0.4080 0.025 Uiso 1 1 calc R
C37 C 0.44131(10) 0.72150(11) 0.30417(4) 0.0140(2) Uani 1 1 d .
C38 C 0.38425(11) 0.75454(12) 0.26131(4) 0.0169(2) Uani 1 1 d .
H38 H 0.3672 0.8427 0.2594 0.020 Uiso 1 1 calc R
C39 C 0.35255(11) 0.66022(13) 0.22177(4) 0.0196(2) Uani 1 1 d .
H39 H 0.3117 0.6835 0.1931 0.023 Uiso 1 1 calc R
C40 C 0.38034(12) 0.53064(13) 0.22380(5) 0.0216(3) Uani 1 1 d .
H40 H 0.3608 0.4660 0.1965 0.026 Uiso 1 1 calc R
C41 C 0.43654(12) 0.49762(12) 0.26597(5) 0.0227(3) Uani 1 1 d .
H41 H 0.4551 0.4096 0.2676 0.027 Uiso 1 1 calc R
C42 C 0.46629(11) 0.59149(12) 0.30608(4) 0.0175(2) Uani 1 1 d .
H42 H 0.5038 0.5671 0.3349 0.021 Uiso 1 1 calc R
C43 C 0.17476(14) -0.38011(13) 0.04853(5) 0.0299(3) Uani 1 1 d .
H43 H 0.1039 -0.4094 0.0607 0.036 Uiso 1 1 calc R
C44 C 0.21535(16) -0.45492(15) 0.01049(6) 0.0380(4) Uani 1 1 d .
H44 H 0.1711 -0.5350 -0.0037 0.046 Uiso 1 1 calc R
C45 C 0.31991(17) -0.41431(15) -0.00721(5) 0.0363(4) Uani 1 1 d .
H45 H 0.3464 -0.4658 -0.0336 0.044 Uiso 1 1 calc R
C46 C 0.38561(15) -0.29865(14) 0.01369(5) 0.0293(3) Uani 1 1 d .
H46 H 0.4587 -0.2716 0.0022 0.035 Uiso 1 1 calc R
C47 C 0.34449(12) -0.22165(12) 0.05175(4) 0.0201(2) Uani 1 1 d .
H47 H 0.3892 -0.1418 0.0659 0.024 Uiso 1 1 calc R
C48 C 0.23815(12) -0.26147(12) 0.06897(4) 0.0187(2) Uani 1 1 d .
C49 C 0.18836(11) -0.17983(11) 0.10759(4) 0.0167(2) Uani 1 1 d .
C50 C 0.07470(12) -0.10173(12) 0.16144(5) 0.0199(2) Uani 1 1 d .
H50A H 0.0887 -0.1145 0.1944 0.024 Uiso 1 1 calc R
H50B H -0.0177 -0.0820 0.1519 0.024 Uiso 1 1 calc R
C51 C 0.16534(11) 0.01044(11) 0.15567(4) 0.0157(2) Uani 1 1 d .
C52 C 0.09483(11) 0.12723(11) 0.13986(4) 0.0164(2) Uani 1 1 d .
C53 C 0.14164(13) 0.25322(13) 0.15773(5) 0.0268(3) Uani 1 1 d .
H53 H 0.2180 0.2679 0.1809 0.032 Uiso 1 1 calc R
C54 C 0.07813(14) 0.35821(14) 0.14209(6) 0.0335(3) Uani 1 1 d .
H54 H 0.1114 0.4438 0.1547 0.040 Uiso 1 1 calc R
C55 C -0.03287(14) 0.33899(14) 0.10841(5) 0.0289(3) Uani 1 1 d .
H55 H -0.0764 0.4109 0.0979 0.035 Uiso 1 1 calc R
C56 C -0.07987(13) 0.21427(14) 0.09013(5) 0.0274(3) Uani 1 1 d .
H56 H -0.1561 0.2002 0.0669 0.033 Uiso 1 1 calc R
C57 C -0.01642(12) 0.10904(13) 0.10555(5) 0.0227(3) Uani 1 1 d .
H57 H -0.0494 0.0236 0.0925 0.027 Uiso 1 1 calc R
C58 C 0.26998(11) 0.04975(11) 0.19851(4) 0.0159(2) Uani 1 1 d .
C59 C 0.23257(12) 0.08552(12) 0.24198(4) 0.0195(2) Uani 1 1 d .
H59 H 0.1435 0.0781 0.2445 0.023 Uiso 1 1 calc R
C60 C 0.32341(13) 0.13162(12) 0.28151(5) 0.0221(3) Uani 1 1 d .
H60 H 0.2971 0.1545 0.3111 0.027 Uiso 1 1 calc R
C61 C 0.45351(13) 0.14429(12) 0.27769(5) 0.0246(3) Uani 1 1 d .
H61 H 0.5160 0.1788 0.3045 0.030 Uiso 1 1 calc R
C62 C 0.49166(12) 0.10670(13) 0.23499(5) 0.0255(3) Uani 1 1 d .
H62 H 0.5809 0.1137 0.2327 0.031 Uiso 1 1 calc R
C63 C 0.40114(12) 0.05872(12) 0.19534(5) 0.0202(2) Uani 1 1 d .
H63 H 0.4285 0.0321 0.1661 0.024 Uiso 1 1 calc R
C64 C 0.84586(13) 0.77172(12) 0.05059(4) 0.0210(2) Uani 1 1 d .
H64 H 0.8907 0.7062 0.0649 0.025 Uiso 1 1 calc R
C65 C 0.88787(15) 0.81219(14) 0.01282(5) 0.0300(3) Uani 1 1 d .
H65 H 0.9617 0.7747 0.0016 0.036 Uiso 1 1 calc R
C66 C 0.82158(17) 0.90725(16) -0.00826(5) 0.0364(4) Uani 1 1 d .
H66 H 0.8488 0.9336 -0.0344 0.044 Uiso 1 1 calc R
C67 C 0.71589(16) 0.96359(16) 0.00884(6) 0.0387(4) Uani 1 1 d .
H67 H 0.6714 1.0293 -0.0055 0.046 Uiso 1 1 calc R
C68 C 0.67385(14) 0.92553(14) 0.04672(5) 0.0303(3) Uani 1 1 d .
H68 H 0.6020 0.9658 0.0586 0.036 Uiso 1 1 calc R
C69 C 0.73819(12) 0.82735(12) 0.06725(4) 0.0191(2) Uani 1 1 d .
C70 C 0.68808(11) 0.78343(11) 0.10568(4) 0.0167(2) Uani 1 1 d .
C71 C 0.57677(12) 0.75912(12) 0.16040(5) 0.0194(2) Uani 1 1 d .
H71A H 0.4843 0.7297 0.1516 0.023 Uiso 1 1 calc R
H71B H 0.5923 0.8051 0.1932 0.023 Uiso 1 1 calc R
C72 C 0.66774(11) 0.64111(11) 0.15438(4) 0.0154(2) Uani 1 1 d .
C73 C 0.59775(11) 0.50858(11) 0.13904(4) 0.0163(2) Uani 1 1 d .
C74 C 0.48437(12) 0.49309(13) 0.10562(5) 0.0232(3) Uani 1 1 d .
H74 H 0.4501 0.5659 0.0930 0.028 Uiso 1 1 calc R
C75 C 0.42072(14) 0.37285(14) 0.09049(5) 0.0286(3) Uani 1 1 d .
H75 H 0.3432 0.3642 0.0678 0.034 Uiso 1 1 calc R
C76 C 0.46987(13) 0.26569(13) 0.10830(5) 0.0267(3) Uani 1 1 d .
H76 H 0.4260 0.1835 0.0981 0.032 Uiso 1 1 calc R
C77 C 0.58306(14) 0.27889(13) 0.14098(5) 0.0276(3) Uani 1 1 d .
H77 H 0.6177 0.2054 0.1531 0.033 Uiso 1 1 calc R
C78 C 0.64681(12) 0.39966(12) 0.15633(5) 0.0219(3) Uani 1 1 d .
H78 H 0.7246 0.4077 0.1788 0.026 Uiso 1 1 calc R
C79 C 0.77398(11) 0.64606(11) 0.19679(4) 0.0151(2) Uani 1 1 d .
C80 C 0.73781(12) 0.65466(12) 0.24061(4) 0.0179(2) Uani 1 1 d .
H80 H 0.6485 0.6595 0.2433 0.022 Uiso 1 1 calc R
C81 C 0.83142(13) 0.65621(12) 0.28019(5) 0.0211(2) Uani 1 1 d .
H81 H 0.8061 0.6644 0.3100 0.025 Uiso 1 1 calc R
C82 C 0.96196(13) 0.64588(12) 0.27668(5) 0.0235(3) Uani 1 1 d .
H82 H 1.0258 0.6441 0.3037 0.028 Uiso 1 1 calc R
C83 C 0.99818(12) 0.63816(14) 0.23323(5) 0.0261(3) Uani 1 1 d .
H83 H 1.0874 0.6322 0.2306 0.031 Uiso 1 1 calc R
C84 C 0.90511(12) 0.63912(13) 0.19353(5) 0.0209(2) Uani 1 1 d .
H84 H 0.9311 0.6350 0.1640 0.025 Uiso 1 1 calc R
N1 N 0.66335(10) 0.38437(10) 0.36900(4) 0.0191(2) Uani 1 1 d .
N2 N 0.70652(9) 0.88333(10) 0.36790(4) 0.0189(2) Uani 1 1 d .
N3 N 0.10936(10) -0.21770(10) 0.13107(4) 0.0202(2) Uani 1 1 d .
N4 N 0.60902(10) 0.84408(10) 0.12938(4) 0.0198(2) Uani 1 1 d .
O1 O 0.84887(7) 0.27783(8) 0.38773(3) 0.01521(17) Uani 1 1 d .
O2 O 0.54199(7) 0.77220(8) 0.38636(3) 0.01626(17) Uani 1 1 d .
O3 O 0.22638(8) -0.05214(8) 0.11624(3) 0.01828(18) Uani 1 1 d .
O4 O 0.72724(8) 0.66427(8) 0.11451(3) 0.01776(17) Uani 1 1 d .

loop_
_atom_site_aniso_label
_atom_site_aniso_U_11
_atom_site_aniso_U_22
_atom_site_aniso_U_33
_atom_site_aniso_U_23
_atom_site_aniso_U_13
_atom_site_aniso_U_12
C1 0.0253(6) 0.0285(7) 0.0301(7) -0.0009(6) 0.0157(6) -0.0008(5)
C2 0.0333(7) 0.0410(9) 0.0316(8) -0.0073(7) 0.0225(7) -0.0096(6)
C3 0.0378(8) 0.0472(9) 0.0172(7) 0.0000(6) 0.0116(6) -0.0195(7)
C4 0.0276(7) 0.0372(8) 0.0170(6) 0.0082(6) 0.0015(5) -0.0121(6)
C5 0.0164(5) 0.0284(7) 0.0136(5) 0.0030(5) 0.0017(4) -0.0063(5)
C6 0.0162(5) 0.0223(6) 0.0136(5) -0.0017(5) 0.0049(4) -0.0056(4)
C7 0.0136(5) 0.0175(5) 0.0147(5) -0.0006(4) 0.0045(4) -0.0003(4)
C8 0.0188(5) 0.0180(5) 0.0168(6) 0.0046(5) 0.0050(4) 0.0056(4)
C9 0.0164(5) 0.0153(5) 0.0126(5) 0.0049(4) 0.0049(4) 0.0016(4)
C10 0.0113(5) 0.0155(5) 0.0184(6) 0.0026(4) 0.0038(4) 0.0015(4)
C11 0.0154(5) 0.0168(5) 0.0229(6) 0.0038(5) 0.0033(4) 0.0011(4)
C12 0.0186(6) 0.0166(6) 0.0362(8) -0.0019(5) 0.0043(5) -0.0006(4)
C13 0.0165(5) 0.0265(7) 0.0258(7) -0.0096(5) 0.0042(5) 0.0015(5)
C14 0.0186(6) 0.0329(7) 0.0171(6) -0.0002(5) 0.0056(5) 0.0031(5)
C15 0.0210(6) 0.0203(6) 0.0171(6) 0.0035(5) 0.0056(5) 0.0021(4)
C16 0.0176(5) 0.0149(5) 0.0150(5) 0.0038(4) 0.0047(4) 0.0003(4)
C17 0.0194(6) 0.0199(6) 0.0325(7) -0.0051(5) 0.0098(5) -0.0019(5)
C18 0.0205(6) 0.0286(7) 0.0429(9) -0.0066(6) 0.0144(6) -0.0041(5)
C19 0.0214(6) 0.0261(7) 0.0325(8) -0.0010(6) 0.0067(5) -0.0075(5)
C20 0.0268(6) 0.0241(7) 0.0280(7) -0.0065(6) 0.0074(6) -0.0049(5)
C21 0.0217(6) 0.0254(6) 0.0207(6) -0.0023(5) 0.0081(5) -0.0005(5)
C22 0.0183(6) 0.0267(7) 0.0331(8) -0.0035(6) -0.0068(5) 0.0023(5)
C23 0.0226(7) 0.0424(9) 0.0329(8) -0.0083(7) -0.0116(6) 0.0085(6)
C24 0.0324(7) 0.0501(10) 0.0168(6) -0.0014(6) -0.0054(6) 0.0218(7)
C25 0.0285(7) 0.0411(8) 0.0161(6) 0.0065(6) 0.0040(5) 0.0164(6)
C26 0.0178(5) 0.0290(7) 0.0131(5) 0.0022(5) 0.0040(4) 0.0088(5)
C27 0.0145(5) 0.0227(6) 0.0147(5) -0.0023(5) -0.0007(4) 0.0057(4)
C28 0.0117(5) 0.0172(5) 0.0160(5) -0.0009(4) 0.0012(4) 0.0008(4)
C29 0.0160(5) 0.0192(6) 0.0182(6) 0.0051(5) 0.0019(4) -0.0021(4)
C30 0.0131(5) 0.0161(5) 0.0142(5) 0.0069(4) 0.0000(4) 0.0016(4)
C31 0.0144(5) 0.0161(5) 0.0149(5) 0.0040(4) 0.0011(4) 0.0015(4)
C32 0.0156(5) 0.0208(6) 0.0269(7) -0.0040(5) 0.0030(5) 0.0004(4)
C33 0.0148(5) 0.0299(7) 0.0372(8) -0.0067(6) 0.0030(5) 0.0014(5)
C34 0.0220(6) 0.0274(7) 0.0254(7) -0.0022(6) 0.0053(5) 0.0080(5)
C35 0.0263(6) 0.0232(6) 0.0232(7) -0.0040(5) 0.0026(5) 0.0035(5)
C36 0.0182(5) 0.0229(6) 0.0193(6) -0.0008(5) 0.0002(5) -0.0002(5)
C37 0.0107(4) 0.0161(5) 0.0156(5) 0.0033(4) 0.0029(4) 0.0008(4)
C38 0.0163(5) 0.0182(5) 0.0160(6) 0.0039(5) 0.0013(4) 0.0019(4)
C39 0.0159(5) 0.0265(6) 0.0160(6) 0.0037(5) 0.0019(4) -0.0012(5)
C40 0.0197(5) 0.0227(6) 0.0214(6) -0.0027(5) 0.0071(5) -0.0044(5)
C41 0.0225(6) 0.0159(6) 0.0305(7) 0.0030(5) 0.0077(5) -0.0001(5)
C42 0.0170(5) 0.0169(5) 0.0203(6) 0.0063(5) 0.0045(4) 0.0019(4)
C43 0.0285(7) 0.0213(6) 0.0341(8) -0.0055(6) -0.0002(6) 0.0010(5)
C44 0.0433(9) 0.0244(7) 0.0349(9) -0.0127(6) -0.0061(7) 0.0071(6)
C45 0.0511(9) 0.0329(8) 0.0192(7) -0.0053(6) 0.0007(6) 0.0208(7)
C46 0.0403(8) 0.0311(7) 0.0176(6) 0.0045(6) 0.0081(6) 0.0155(6)
C47 0.0277(6) 0.0181(6) 0.0139(6) 0.0028(5) 0.0020(5) 0.0078(5)
C48 0.0220(6) 0.0157(5) 0.0161(6) 0.0009(5) -0.0008(5) 0.0060(4)
C49 0.0175(5) 0.0127(5) 0.0181(6) 0.0016(4) -0.0011(4) 0.0004(4)
C50 0.0205(5) 0.0197(6) 0.0199(6) 0.0021(5) 0.0061(5) -0.0033(4)
C51 0.0173(5) 0.0152(5) 0.0149(5) -0.0009(4) 0.0070(4) 0.0004(4)
C52 0.0162(5) 0.0174(5) 0.0155(5) 0.0002(4) 0.0055(4) 0.0011(4)
C53 0.0225(6) 0.0189(6) 0.0334(8) 0.0020(6) -0.0075(5) 0.0006(5)
C54 0.0302(7) 0.0186(6) 0.0445(9) 0.0020(6) -0.0099(6) 0.0017(5)
C55 0.0280(7) 0.0251(7) 0.0304(8) 0.0042(6) -0.0026(6) 0.0081(5)
C56 0.0233(6) 0.0315(7) 0.0223(7) 0.0004(6) -0.0057(5) 0.0020(5)
C57 0.0229(6) 0.0221(6) 0.0194(6) -0.0020(5) -0.0008(5) -0.0009(5)
C58 0.0162(5) 0.0129(5) 0.0185(6) 0.0019(4) 0.0034(4) 0.0018(4)
C59 0.0187(5) 0.0199(6) 0.0187(6) -0.0002(5) 0.0034(5) 0.0039(4)
C60 0.0277(6) 0.0176(6) 0.0184(6) 0.0007(5) -0.0007(5) 0.0060(5)
C61 0.0242(6) 0.0181(6) 0.0279(7) 0.0073(5) -0.0083(5) 0.0005(5)
C62 0.0166(5) 0.0247(6) 0.0355(8) 0.0119(6) -0.0007(5) 0.0004(5)
C63 0.0170(5) 0.0195(6) 0.0261(7) 0.0071(5) 0.0059(5) 0.0030(4)
C64 0.0295(6) 0.0183(6) 0.0142(6) 0.0013(5) 0.0025(5) -0.0071(5)
C65 0.0423(8) 0.0298(7) 0.0179(6) 0.0015(6) 0.0078(6) -0.0129(6)
C66 0.0526(10) 0.0386(9) 0.0189(7) 0.0123(6) 0.0017(6) -0.0199(7)
C67 0.0441(9) 0.0391(9) 0.0356(9) 0.0270(7) -0.0065(7) -0.0098(7)
C68 0.0292(7) 0.0303(7) 0.0339(8) 0.0198(6) -0.0018(6) -0.0023(6)
C69 0.0220(6) 0.0185(6) 0.0162(6) 0.0069(5) -0.0021(4) -0.0058(4)
C70 0.0194(5) 0.0137(5) 0.0168(6) 0.0056(4) -0.0003(4) -0.0013(4)
C71 0.0200(5) 0.0189(6) 0.0210(6) 0.0057(5) 0.0062(5) 0.0051(4)
C72 0.0168(5) 0.0170(5) 0.0148(5) 0.0057(4) 0.0067(4) 0.0022(4)
C73 0.0173(5) 0.0174(5) 0.0160(5) 0.0050(4) 0.0059(4) 0.0011(4)
C74 0.0239(6) 0.0229(6) 0.0227(6) 0.0088(5) -0.0014(5) 0.0007(5)
C75 0.0252(6) 0.0314(7) 0.0261(7) 0.0073(6) -0.0060(5) -0.0044(5)
C76 0.0285(7) 0.0213(6) 0.0280(7) 0.0044(6) -0.0015(5) -0.0070(5)
C77 0.0287(7) 0.0181(6) 0.0336(8) 0.0087(6) -0.0047(6) -0.0027(5)
C78 0.0203(6) 0.0188(6) 0.0251(7) 0.0064(5) -0.0023(5) -0.0011(4)
C79 0.0168(5) 0.0118(5) 0.0177(6) 0.0039(4) 0.0049(4) 0.0001(4)
C80 0.0201(5) 0.0167(5) 0.0186(6) 0.0052(5) 0.0059(5) -0.0008(4)
C81 0.0291(6) 0.0176(6) 0.0174(6) 0.0048(5) 0.0044(5) -0.0029(5)
C82 0.0238(6) 0.0199(6) 0.0246(7) 0.0051(5) -0.0034(5) -0.0055(5)
C83 0.0163(5) 0.0306(7) 0.0304(7) 0.0045(6) 0.0023(5) -0.0027(5)
C84 0.0180(5) 0.0243(6) 0.0215(6) 0.0039(5) 0.0062(5) -0.0023(5)
N1 0.0176(5) 0.0205(5) 0.0202(5) 0.0028(4) 0.0064(4) 0.0037(4)
N2 0.0141(4) 0.0205(5) 0.0207(5) 0.0013(4) 0.0011(4) -0.0008(4)
N3 0.0216(5) 0.0167(5) 0.0212(5) 0.0021(4) 0.0021(4) -0.0020(4)
N4 0.0209(5) 0.0174(5) 0.0215(5) 0.0060(4) 0.0017(4) 0.0023(4)
O1 0.0129(4) 0.0202(4) 0.0153(4) 0.0072(3) 0.0060(3) 0.0021(3)
O2 0.0108(3) 0.0217(4) 0.0169(4) 0.0083(3) -0.0008(3) 0.0005(3)
O3 0.0238(4) 0.0130(4) 0.0190(4) -0.0015(3) 0.0107(3) 0.0000(3)
O4 0.0234(4) 0.0161(4) 0.0177(4) 0.0081(3) 0.0092(3) 0.0042(3)

loop_
_atom_type_symbol
_atom_type_description
_atom_type_scat_dispersion_real
_atom_type_scat_dispersion_imag
_atom_type_scat_source
C C 0.0033 0.0016 'International Tables Vol C Tables 4.2.6.8 and 6.1.1.4'
H H 0.0000 0.0000 'International Tables Vol C Tables 4.2.6.8 and 6.1.1.4'
N N 0.0061 0.0033 'International Tables Vol C Tables 4.2.6.8 and 6.1.1.4'
O O 0.0106 0.0060 'International Tables Vol C Tables 4.2.6.8 and 6.1.1.4'

loop_
_geom_angle_atom_site_label_1
_geom_angle_atom_site_label_2
_geom_angle_atom_site_label_3
_geom_angle
C2 C1 C6 119.64(14)
C2 C1 H1 120.2
C6 C1 H1 120.2
C1 C2 C3 120.50(13)
C1 C2 H2 119.7
C3 C2 H2 119.7
C4 C3 C2 119.94(13)
C4 C3 H3 120.0
C2 C3 H3 120.0
C3 C4 C5 120.12(14)
C3 C4 H4 119.9
C5 C4 H4 119.9
C6 C5 C4 119.96(12)
C6 C5 H5 120.0
C4 C5 H5 120.0
C5 C6 C1 119.80(12)
C5 C6 C7 121.48(11)
C1 C6 C7 118.69(12)
N1 C7 O1 118.46(10)
N1 C7 C6 125.40(10)
O1 C7 C6 116.03(10)
N1 C8 C9 105.68(9)
N1 C8 H8A 110.6
C9 C8 H8A 110.6
N1 C8 H8B 110.6
C9 C8 H8B 110.6
H8A C8 H8B 108.7
O1 C9 C10 109.13(9)
O1 C9 C16 106.73(9)
C10 C9 C16 114.13(9)
O1 C9 C8 101.22(8)
C10 C9 C8 109.90(9)
C16 C9 C8 114.76(10)
C11 C10 C15 118.92(11)
C11 C10 C9 122.44(11)
C15 C10 C9 118.63(10)
C10 C11 C12 120.06(12)
C10 C11 H11 120.0
C12 C11 H11 120.0
C13 C12 C11 120.51(12)
C13 C12 H12 119.7
C11 C12 H12 119.7
C12 C13 C14 119.84(12)
C12 C13 H13 120.1
C14 C13 H13 120.1
C15 C14 C13 119.74(12)
C15 C14 H14 120.1
C13 C14 H14 120.1
C14 C15 C10 120.91(12)
C14 C15 H15 119.5
C10 C15 H15 119.5
C21 C16 C17 118.34(11)
C21 C16 C9 119.93(10)
C17 C16 C9 121.71(11)
C18 C17 C16 120.57(12)
C18 C17 H17 119.7
C16 C17 H17 119.7
C19 C18 C17 120.68(12)
C19 C18 H18 119.7
C17 C18 H18 119.7
C18 C19 C20 119.29(12)
C18 C19 H19 120.4
C20 C19 H19 120.4
C21 C20 C19 120.00(13)
C21 C20 H20 120.0
C19 C20 H20 120.0
C16 C21 C20 121.11(12)
C16 C21 H21 119.4
C20 C21 H21 119.4
C23 C22 C27 119.75(15)
C23 C22 H22 120.1
C27 C22 H22 120.1
C22 C23 C24 120.73(14)
C22 C23 H23 119.6
C24 C23 H23 119.6
C23 C24 C25 119.78(13)
C23 C24 H24 120.1
C25 C24 H24 120.1
C24 C25 C26 119.99(14)
C24 C25 H25 120.0
C26 C25 H25 120.0
C27 C26 C25 120.15(13)
C27 C26 H26 119.9
C25 C26 H26 119.9
C26 C27 C22 119.55(12)
C26 C27 C28 121.55(11)
C22 C27 C28 118.88(12)
N2 C28 O2 118.55(10)
N2 C28 C27 125.68(11)
O2 C28 C27 115.69(10)
N2 C29 C30 105.63(9)
N2 C29 H29A 110.6
C30 C29 H29A 110.6
N2 C29 H29B 110.6
C30 C29 H29B 110.6
H29A C29 H29B 108.7
O2 C30 C37 109.05(9)
O2 C30 C31 106.41(9)
C37 C30 C31 114.15(9)
O2 C30 C29 101.49(8)
C37 C30 C29 110.31(9)
C31 C30 C29 114.45(10)
C32 C31 C36 118.08(11)
C32 C31 C30 121.76(11)
C36 C31 C30 120.13(10)
C31 C32 C33 120.80(12)
C31 C32 H32 119.6
C33 C32 H32 119.6
C34 C33 C32 120.41(12)
C34 C33 H33 119.8
C32 C33 H33 119.8
C33 C34 C35 119.51(12)
C33 C34 H34 120.2
C35 C34 H34 120.2
C34 C35 C36 120.08(12)
C34 C35 H35 120.0
C36 C35 H35 120.0
C35 C36 C31 121.10(12)
C35 C36 H36 119.4
C31 C36 H36 119.4
C42 C37 C38 118.69(11)
C42 C37 C30 122.57(10)
C38 C37 C30 118.71(10)
C39 C38 C37 120.71(11)
C39 C38 H38 119.6
C37 C38 H38 119.6
C38 C39 C40 120.19(12)
C38 C39 H39 119.9
C40 C39 H39 119.9
C41 C40 C39 119.27(12)
C41 C40 H40 120.4
C39 C40 H40 120.4
C40 C41 C42 120.87(12)
C40 C41 H41 119.6
C42 C41 H41 119.6
C41 C42 C37 120.24(11)
C41 C42 H42 119.9
C37 C42 H42 119.9
C44 C43 C48 119.84(15)
C44 C43 H43 120.1
C48 C43 H43 120.1
C43 C44 C45 120.69(15)
C43 C44 H44 119.7
C45 C44 H44 119.7
C46 C45 C44 119.80(14)
C46 C45 H45 120.1
C44 C45 H45 120.1
C45 C46 C47 119.96(14)
C45 C46 H46 120.0
C47 C46 H46 120.0
C48 C47 C46 120.15(13)
C48 C47 H47 119.9
C46 C47 H47 119.9
C47 C48 C43 119.51(12)
C47 C48 C49 121.57(11)
C43 C48 C49 118.90(12)
N3 C49 O3 118.91(11)
N3 C49 C48 125.31(11)
O3 C49 C48 115.68(10)
N3 C50 C51 105.95(9)
N3 C50 H50A 110.5
C51 C50 H50A 110.5
N3 C50 H50B 110.5
C51 C50 H50B 110.5
H50A C50 H50B 108.7
O3 C51 C58 109.14(9)
O3 C51 C52 106.24(9)
C58 C51 C52 112.25(10)
O3 C51 C50 101.51(9)
C58 C51 C50 111.88(10)
C52 C51 C50 114.96(9)
C53 C52 C57 118.13(11)
C53 C52 C51 121.54(11)
C57 C52 C51 120.29(11)
C52 C53 C54 120.80(12)
C52 C53 H53 119.6
C54 C53 H53 119.6
C55 C54 C53 120.53(13)
C55 C54 H54 119.7
C53 C54 H54 119.7
C56 C55 C54 119.25(13)
C56 C55 H55 120.4
C54 C55 H55 120.4
C55 C56 C57 120.41(12)
C55 C56 H56 119.8
C57 C56 H56 119.8
C56 C57 C52 120.88(12)
C56 C57 H57 119.6
C52 C57 H57 119.6
C63 C58 C59 119.11(12)
C63 C58 C51 122.05(11)
C59 C58 C51 118.72(10)
C60 C59 C58 120.87(11)
C60 C59 H59 119.6
C58 C59 H59 119.6
C59 C60 C61 119.55(12)
C59 C60 H60 120.2
C61 C60 H60 120.2
C62 C61 C60 119.90(12)
C62 C61 H61 120.0
C60 C61 H61 120.0
C61 C62 C63 120.74(12)
C61 C62 H62 119.6
C63 C62 H62 119.6
C62 C63 C58 119.77(12)
C62 C63 H63 120.1
C58 C63 H63 120.1
C69 C64 C65 120.00(13)
C69 C64 H64 120.0
C65 C64 H64 120.0
C66 C65 C64 119.88(15)
C66 C65 H65 120.1
C64 C65 H65 120.1
C67 C66 C65 119.93(13)
C67 C66 H66 120.0
C65 C66 H66 120.0
C66 C67 C68 120.89(14)
C66 C67 H67 119.6
C68 C67 H67 119.6
C67 C68 C69 119.35(15)
C67 C68 H68 120.3
C69 C68 H68 120.3
C64 C69 C68 119.92(12)
C64 C69 C70 121.45(11)
C68 C69 C70 118.62(12)
N4 C70 O4 118.78(10)
N4 C70 C69 125.60(11)
O4 C70 C69 115.56(10)
N4 C71 C72 105.93(9)
N4 C71 H71A 110.5
C72 C71 H71A 110.5
N4 C71 H71B 110.5
C72 C71 H71B 110.5
H71A C71 H71B 108.7
O4 C72 C79 108.78(9)
O4 C72 C73 106.07(9)
C79 C72 C73 112.80(9)
O4 C72 C71 101.63(9)
C79 C72 C71 111.51(10)
C73 C72 C71 115.10(10)
C78 C73 C74 118.15(11)
C78 C73 C72 121.68(11)
C74 C73 C72 120.13(10)
C75 C74 C73 121.03(12)
C75 C74 H74 119.5
C73 C74 H74 119.5
C76 C75 C74 120.20(13)
C76 C75 H75 119.9
C74 C75 H75 119.9
C77 C76 C75 119.56(13)
C77 C76 H76 120.2
C75 C76 H76 120.2
C76 C77 C78 120.30(12)
C76 C77 H77 119.9
C78 C77 H77 119.9
C73 C78 C77 120.75(12)
C73 C78 H78 119.6
C77 C78 H78 119.6
C84 C79 C80 119.05(11)
C84 C79 C72 122.57(11)
C80 C79 C72 118.36(10)
C81 C80 C79 120.34(11)
C81 C80 H80 119.8
C79 C80 H80 119.8
C80 C81 C82 120.49(12)
C80 C81 H81 119.8
C82 C81 H81 119.8
C83 C82 C81 119.24(12)
C83 C82 H82 120.4
C81 C82 H82 120.4
C82 C83 C84 120.58(12)
C82 C83 H83 119.7
C84 C83 H83 119.7
C83 C84 C79 120.26(12)
C83 C84 H84 119.9
C79 C84 H84 119.9
C7 N1 C8 106.35(9)
C28 N2 C29 106.67(9)
C49 N3 C50 106.38(10)
C70 N4 C71 106.60(10)
C7 O1 C9 106.19(8)
C28 O2 C30 106.35(8)
C49 O3 C51 106.41(9)
C70 O4 C72 106.30(9)

loop_
_geom_bond_atom_site_label_1
_geom_bond_atom_site_label_2
_geom_bond_distance
C1 C2 1.385(2)
C1 C6 1.3973(17)
C1 H1 0.9500
C2 C3 1.389(2)
C2 H2 0.9500
C3 C4 1.382(2)
C3 H3 0.9500
C4 C5 1.3930(17)
C4 H4 0.9500
C5 C6 1.3920(18)
C5 H5 0.9500
C6 C7 1.4693(16)
C7 N1 1.2717(15)
C7 O1 1.3693(13)
C8 N1 1.4622(15)
C8 C9 1.5596(15)
C8 H8A 0.9900
C8 H8B 0.9900
C9 O1 1.4751(13)
C9 C10 1.5167(16)
C9 C16 1.5267(16)
C10 C11 1.3920(16)
C10 C15 1.3987(16)
C11 C12 1.3933(18)
C11 H11 0.9500
C12 C13 1.383(2)
C12 H12 0.9500
C13 C14 1.392(2)
C13 H13 0.9500
C14 C15 1.3831(18)
C14 H14 0.9500
C15 H15 0.9500
C16 C21 1.3880(17)
C16 C17 1.3909(16)
C17 C18 1.3897(18)
C17 H17 0.9500
C18 C19 1.377(2)
C18 H18 0.9500
C19 C20 1.3889(19)
C19 H19 0.9500
C20 C21 1.3882(18)
C20 H20 0.9500
C21 H21 0.9500
C22 C23 1.381(2)
C22 C27 1.3969(17)
C22 H22 0.9500
C23 C24 1.383(2)
C23 H23 0.9500
C24 C25 1.384(2)
C24 H24 0.9500
C25 C26 1.3916(17)
C25 H25 0.9500
C26 C27 1.3882(18)
C26 H26 0.9500
C27 C28 1.4683(16)
C28 N2 1.2702(16)
C28 O2 1.3687(13)
C29 N2 1.4641(15)
C29 C30 1.5632(16)
C29 H29A 0.9900
C29 H29B 0.9900
C30 O2 1.4758(13)
C30 C37 1.5157(17)
C30 C31 1.5305(15)
C31 C32 1.3903(16)
C31 C36 1.3933(17)
C32 C33 1.3940(17)
C32 H32 0.9500
C33 C34 1.3790(19)
C33 H33 0.9500
C34 C35 1.3841(19)
C34 H34 0.9500
C35 C36 1.3903(17)
C35 H35 0.9500
C36 H36 0.9500
C37 C42 1.3956(16)
C37 C38 1.4023(16)
C38 C39 1.3822(17)
C38 H38 0.9500
C39 C40 1.3974(18)
C39 H39 0.9500
C40 C41 1.3821(19)
C40 H40 0.9500
C41 C42 1.3893(18)
C41 H41 0.9500
C42 H42 0.9500
C43 C44 1.382(2)
C43 C48 1.3952(18)
C43 H43 0.9500
C44 C45 1.386(2)
C44 H44 0.9500
C45 C46 1.383(2)
C45 H45 0.9500
C46 C47 1.3952(18)
C46 H46 0.9500
C47 C48 1.3908(18)
C47 H47 0.9500
C48 C49 1.4714(17)
C49 N3 1.2696(16)
C49 O3 1.3628(14)
C50 N3 1.4635(16)
C50 C51 1.5592(16)
C50 H50A 0.9900
C50 H50B 0.9900
C51 O3 1.4764(13)
C51 C58 1.5172(17)
C51 C52 1.5289(16)
C52 C53 1.3880(18)
C52 C57 1.3918(17)
C53 C54 1.3908(19)
C53 H53 0.9500
C54 C55 1.380(2)
C54 H54 0.9500
C55 C56 1.379(2)
C55 H55 0.9500
C56 C57 1.3901(19)
C56 H56 0.9500
C57 H57 0.9500
C58 C63 1.3936(16)
C58 C59 1.3940(17)
C59 C60 1.3835(17)
C59 H59 0.9500
C60 C61 1.3910(19)
C60 H60 0.9500
C61 C62 1.379(2)
C61 H61 0.9500
C62 C63 1.3881(19)
C62 H62 0.9500
C63 H63 0.9500
C64 C69 1.3920(18)
C64 C65 1.3955(18)
C64 H64 0.9500
C65 C66 1.388(2)
C65 H65 0.9500
C66 C67 1.382(2)
C66 H66 0.9500
C67 C68 1.388(2)
C67 H67 0.9500
C68 C69 1.3977(18)
C68 H68 0.9500
C69 C70 1.4689(17)
C70 N4 1.2725(16)
C70 O4 1.3676(14)
C71 N4 1.4607(16)
C71 C72 1.5637(16)
C71 H71A 0.9900
C71 H71B 0.9900
C72 O4 1.4768(13)
C72 C79 1.5155(17)
C72 C73 1.5272(17)
C73 C78 1.3921(16)
C73 C74 1.3933(17)
C74 C75 1.3887(19)
C74 H74 0.9500
C75 C76 1.383(2)
C75 H75 0.9500
C76 C77 1.3804(19)
C76 H76 0.9500
C77 C78 1.3944(18)
C77 H77 0.9500
C78 H78 0.9500
C79 C84 1.3907(16)
C79 C80 1.3966(16)
C80 C81 1.3851(18)
C80 H80 0.9500
C81 C82 1.3880(18)
C81 H81 0.9500
C82 C83 1.387(2)
C82 H82 0.9500
C83 C84 1.3884(18)
C83 H83 0.9500
C84 H84 0.9500
